data_1517237
loop_
_publ_author_name
'Logan, Angus W. J.'
'Sprague, Simon J.'
'Foster, Robert W.'
'Marx, L\'eo B'
'Garzya, Vincenzo'
'Hallside, Michal S.'
'Thompson, Amber L.'
'Burton, Jonathan W.'

_publ_section_title
;
 Diastereoselective synthesis of fused lactone-pyrrolidinones; application
 to a formal synthesis of (-)-salinosporamide a.
;
_journal_issue 16
_journal_name_full 'Organic letters'
_journal_page_first 4078
_journal_page_last 4081
_journal_paper_doi 10.1021/ol501662t
_journal_volume 16
_journal_year 2014
_chemical_absolute_configuration unk
_chemical_formula_moiety 'C26 H35 N1 O6'
_chemical_formula_sum 'C26 H35 N O6'
_chemical_formula_weight 457.57
_chemical_melting_point ?
_space_group_IT_number 19
_symmetry_cell_setting orthorhombic
_symmetry_space_group_name_Hall 'P 2ac 2ab'
_symmetry_space_group_name_H-M 'P 21 21 21'
_atom_sites_solution_hydrogens difmap
_atom_sites_solution_primary other
_audit_creation_date 2012-09-24
_audit_creation_method CRYSTALS_ver_14.52
_cell_angle_alpha 90
_cell_angle_beta 90
_cell_angle_gamma 90
_cell_formula_units_Z 4
_cell_length_a 6.2769(1)
_cell_length_b 19.0465(2)
_cell_length_c 20.3494(4)
_cell_measurement_reflns_used 14442
_cell_measurement_temperature 100
_cell_measurement_theta_max 32
_cell_measurement_theta_min 2
_cell_volume 2432.83(7)
_computing_cell_refinement 'CrysAlis, (Oxford Diffraction, 2002)'
_computing_data_collection 'CrystalClear (Rigaku Inc., 2009)'
_computing_data_reduction 'CrysAlis, (Oxford Diffraction, 2002)'
_computing_molecular_graphics 'CAMERON (Watkin et al., 1996)'
_computing_publication_material 'CRYSTALS (Betteridge et al., 2003)'
_computing_structure_refinement 'CRYSTALS (Betteridge et al., 2003)'
_computing_structure_solution 'Superflip (Palatinus & Chapuis, 2007)'
_diffrn_ambient_temperature 100
_diffrn_detector_area_resol_mean 28.5714
_diffrn_measured_fraction_theta_full 0.962
_diffrn_measured_fraction_theta_max 0.912
_diffrn_measurement_device Area
_diffrn_measurement_device_type 'Rigaku Saturn724+'
_diffrn_measurement_method dtprofit.ref
_diffrn_radiation_monochromator Synchrotron
_diffrn_radiation_type Synchrotron
_diffrn_radiation_wavelength 0.68890
_diffrn_reflns_av_R_equivalents 0.045
_diffrn_reflns_limit_h_max 9
_diffrn_reflns_limit_h_min -9
_diffrn_reflns_limit_k_max 29
_diffrn_reflns_limit_k_min -29
_diffrn_reflns_limit_l_max 20
_diffrn_reflns_limit_l_min -28
_diffrn_reflns_number 32517
_diffrn_reflns_theta_full 25.199
_diffrn_reflns_theta_max 31.898
_diffrn_reflns_theta_min 2.073
_diffrn_standards_number 0
_exptl_absorpt_coefficient_mu 0.088
_exptl_absorpt_correction_T_max 1.00
_exptl_absorpt_correction_T_min 0.81
_exptl_absorpt_correction_type multi-scan
_exptl_absorpt_process_details 'CrysAlis, (Oxford Diffraction, 2002)'
_exptl_crystal_colour clear_pale_colourless
_exptl_crystal_density_diffrn 1.249
_exptl_crystal_density_meas ?
_exptl_crystal_density_method 'not measured'
_exptl_crystal_description block
_exptl_crystal_F_000 984
_exptl_crystal_size_max 0.050
_exptl_crystal_size_mid 0.050
_exptl_crystal_size_min 0.050
_refine_diff_density_max 0.33
_refine_diff_density_min -0.24
_refine_ls_extinction_method None
_refine_ls_goodness_of_fit_ref 0.9344
_refine_ls_hydrogen_treatment constr
_refine_ls_matrix_type full
_refine_ls_number_parameters 298
_refine_ls_number_reflns 4704
_refine_ls_number_restraints 0
_refine_ls_R_factor_all 0.0425
_refine_ls_R_factor_gt 0.0383
_refine_ls_shift/su_max 0.0005171
_refine_ls_shift/su_mean 0.0000523
_refine_ls_structure_factor_coef Fsqd
_refine_ls_weighting_details
;
 Method, part 1, Chebychev polynomial, (Watkin, 1994, Prince, 1982) 
 [weight] = 1.0/[A~0~*T~0~(x)+A~1~*T~1~(x) ... +A~n-1~]*T~n-1~(x)] 
 where A~i~ are the Chebychev coefficients listed below and x= Fcalc/Fmax 
 Method = Robust Weighting (Prince, 1982) 
 W = [weight] * [1-(deltaF/6*sigmaF)^2^]^2^ 
 A~i~ are: 
 0.252E+04 0.418E+04 0.269E+04 0.120E+04 328. 
;
_refine_ls_weighting_scheme calc
_refine_ls_wR_factor_all 0.0999
_refine_ls_wR_factor_gt 0.0921
_refine_ls_wR_factor_ref 0.0999
_reflns_limit_h_max 9
_reflns_limit_h_min 0
_reflns_limit_k_max 29
_reflns_limit_k_min 0
_reflns_limit_l_max 27
_reflns_limit_l_min 0
_reflns_number_gt 4416
_reflns_number_total 4716
_reflns_threshold_expression I>2.0\s(I)
_oxford_diffrn_Wilson_B_factor 1.70
_oxford_diffrn_Wilson_scale 0.02
_oxford_refine_ls_r_factor_ref 0.0425
_oxford_refine_ls_scale 8.8(2)
_oxford_reflns_number_all 4704
_oxford_reflns_threshold_expression_ref I>-3.0\s(I)
_oxford_structure_analysis_title DIA0174
_cod_data_source_file ol501662t_si_002.cif
_cod_data_source_block 18
_cod_depositor_comments
;
The following automatic conversions were performed:

'_chemical_melting_point' value 'not measured' was changed to '?' -
the value is undefined or not given.

'_atom_sites_solution_primary'
value 'Other' changed to 'other' according to
/usr/data/users/saulius/crontab/automatic-downloads/rss-feeds/ACS/lib/dictionaries/cif_core.dic
dictionary named 'cif_core.dic' version 2.4.2 from 2011-04-26.

Automatic conversion script
Id: cif_fix_values 2281 2013-09-26 08:29:07Z andrius 

 Adding full bibliography for 1517236--1517237.cif.

The following automatic conversions were performed:

'_exptl_crystal_density_meas' value 'not measured' was changed to '?'
- the value is perceived as not measured.

Automatic conversion script
Id: cif_fix_values 3008 2015-01-20 13:52:24Z robertas 
;
_cod_original_sg_symbol_H-M 'P 21 21 21 '
_cod_original_formula_sum 'C26 H35 N1 O6'
_cod_database_code 1517237

loop_
_symmetry_equiv_pos_as_xyz
x,y,z
-x+1/2,-y,z+1/2
x+1/2,-y+1/2,-z
-x,y+1/2,-z+1/2

loop_
_atom_site_label
_atom_site_type_symbol
_atom_site_fract_x
_atom_site_fract_y
_atom_site_fract_z
_atom_site_U_iso_or_equiv
_atom_site_occupancy
_atom_site_adp_type
_atom_site_refinement_flags_posn
N1 N 0.7471(2) 0.52363(6) 0.26791(6) 0.0204 1.0000 Uani .
C2 C 0.7088(3) 0.49628(7) 0.20682(8) 0.0266 1.0000 Uani .
C3 C 0.5869(3) 0.55036(7) 0.16846(8) 0.0260 1.0000 Uani .
C4 C 0.4916(2) 0.59780(7) 0.22102(7) 0.0203 1.0000 Uani .
C5 C 0.6517(2) 0.59288(6) 0.27852(7) 0.0175 1.0000 Uani .
C6 C 0.9052(2) 0.49275(7) 0.31123(8) 0.0233 1.0000 Uani .
C7 C 0.8124(3) 0.44295(7) 0.36164(8) 0.0221 1.0000 Uani .
C8 C 0.9309(3) 0.42526(8) 0.41685(9) 0.0272 1.0000 Uani .
C9 C 0.8541(3) 0.37858(8) 0.46381(9) 0.0290 1.0000 Uani .
C10 C 0.6527(3) 0.34939(7) 0.45545(8) 0.0267 1.0000 Uani .
C11 C 0.5325(3) 0.36618(8) 0.40038(9) 0.0302 1.0000 Uani .
C12 C 0.6123(3) 0.41271(8) 0.35397(9) 0.0271 1.0000 Uani .
O13 O 0.5601(3) 0.30336(7) 0.49842(6) 0.0351 1.0000 Uani .
C14 C 0.6700(3) 0.28913(9) 0.55817(9) 0.0320 1.0000 Uani .
O15 O 0.7755(3) 0.43954(6) 0.18789(7) 0.0380 1.0000 Uani .
C16 C 0.4143(4) 0.52880(9) 0.12011(9) 0.0363 1.0000 Uani .
C17 C 0.2974(3) 0.59243(10) 0.09800(9) 0.0322 1.0000 Uani .
C18 C 0.3124(3) 0.65513(9) 0.12774(8) 0.0278 1.0000 Uani .
C19 C 0.4389(2) 0.66825(7) 0.18997(7) 0.0219 1.0000 Uani .
C20 C 0.5398(2) 0.59568(7) 0.34600(7) 0.0193 1.0000 Uani .
O21 O 0.34953(18) 0.59168(7) 0.35303(6) 0.0287 1.0000 Uani .
O22 O 0.68357(17) 0.60179(5) 0.39369(5) 0.0200 1.0000 Uani .
C23 C 0.6187(3) 0.61009(8) 0.46340(7) 0.0225 1.0000 Uani .
C24 C 0.4888(3) 0.67716(9) 0.47028(9) 0.0324 1.0000 Uani .
C25 C 0.8327(3) 0.61695(10) 0.49788(9) 0.0326 1.0000 Uani .
C26 C 0.4995(3) 0.54579(9) 0.48729(9) 0.0321 1.0000 Uani .
C27 C 0.8210(2) 0.65075(6) 0.27320(7) 0.0180 1.0000 Uani .
O28 O 0.98883(18) 0.64183(5) 0.24631(6) 0.0244 1.0000 Uani .
O29 O 0.74627(17) 0.71041(5) 0.29863(5) 0.0198 1.0000 Uani .
C30 C 0.8807(2) 0.77477(7) 0.29949(7) 0.0210 1.0000 Uani .
C31 C 1.0784(3) 0.76131(8) 0.34055(8) 0.0256 1.0000 Uani .
C32 C 0.7362(3) 0.82813(7) 0.33266(10) 0.0309 1.0000 Uani .
C33 C 0.9334(3) 0.79750(8) 0.22985(8) 0.0273 1.0000 Uani .
H31 H 0.6925 0.5782 0.1437 0.0310 1.0000 Uiso R
H41 H 0.3598 0.5763 0.2360 0.0244 1.0000 Uiso R
H61 H 0.9820 0.5299 0.3331 0.0284 1.0000 Uiso R
H62 H 1.0050 0.4669 0.2837 0.0287 1.0000 Uiso R
H81 H 1.0659 0.4454 0.4222 0.0333 1.0000 Uiso R
H91 H 0.9363 0.3670 0.5013 0.0356 1.0000 Uiso R
H111 H 0.3959 0.3457 0.3946 0.0363 1.0000 Uiso R
H121 H 0.5285 0.4245 0.3164 0.0328 1.0000 Uiso R
H141 H 0.5907 0.2514 0.5800 0.0476 1.0000 Uiso R
H143 H 0.6718 0.3311 0.5852 0.0476 1.0000 Uiso R
H142 H 0.8155 0.2736 0.5474 0.0476 1.0000 Uiso R
H162 H 0.4719 0.5040 0.0831 0.0443 1.0000 Uiso R
H161 H 0.3127 0.4959 0.1422 0.0447 1.0000 Uiso R
H171 H 0.2099 0.5884 0.0586 0.0401 1.0000 Uiso R
H181 H 0.2428 0.6942 0.1070 0.0336 1.0000 Uiso R
H192 H 0.3580 0.6982 0.2209 0.0259 1.0000 Uiso R
H191 H 0.5694 0.6934 0.1779 0.0256 1.0000 Uiso R
H241 H 0.4610 0.6863 0.5160 0.0496 1.0000 Uiso R
H243 H 0.5659 0.7160 0.4515 0.0486 1.0000 Uiso R
H242 H 0.3554 0.6726 0.4482 0.0489 1.0000 Uiso R
H252 H 0.8125 0.6208 0.5453 0.0485 1.0000 Uiso R
H251 H 0.9047 0.6572 0.4815 0.0484 1.0000 Uiso R
H253 H 0.9176 0.5769 0.4880 0.0480 1.0000 Uiso R
H262 H 0.4825 0.5491 0.5346 0.0474 1.0000 Uiso R
H263 H 0.5772 0.5042 0.4751 0.0478 1.0000 Uiso R
H261 H 0.3597 0.5443 0.4673 0.0472 1.0000 Uiso R
H313 H 1.1575 0.8047 0.3441 0.0382 1.0000 Uiso R
H311 H 1.0378 0.7452 0.3837 0.0377 1.0000 Uiso R
H312 H 1.1665 0.7259 0.3197 0.0374 1.0000 Uiso R
H321 H 0.8109 0.8727 0.3352 0.0452 1.0000 Uiso R
H323 H 0.6971 0.8128 0.3768 0.0447 1.0000 Uiso R
H322 H 0.6078 0.8339 0.3067 0.0447 1.0000 Uiso R
H332 H 1.0159 0.8409 0.2312 0.0421 1.0000 Uiso R
H331 H 0.8070 0.8061 0.2066 0.0403 1.0000 Uiso R
H333 H 1.0118 0.7623 0.2074 0.0396 1.0000 Uiso R

loop_
_atom_site_aniso_label
_atom_site_aniso_U_11
_atom_site_aniso_U_22
_atom_site_aniso_U_33
_atom_site_aniso_U_23
_atom_site_aniso_U_13
_atom_site_aniso_U_12
N1 0.0248(5) 0.0130(4) 0.0235(6) -0.0012(4) 0.0015(5) 0.0008(4)
C2 0.0368(8) 0.0169(5) 0.0259(7) -0.0027(5) 0.0014(6) 0.0009(6)
C3 0.0381(8) 0.0175(5) 0.0226(7) -0.0023(5) 0.0012(6) 0.0005(6)
C4 0.0226(6) 0.0173(5) 0.0211(6) -0.0012(4) -0.0001(5) -0.0026(5)
C5 0.0183(5) 0.0130(4) 0.0213(6) -0.0016(4) 0.0015(4) -0.0011(4)
C6 0.0234(6) 0.0159(5) 0.0307(7) 0.0007(5) 0.0002(5) 0.0027(5)
C7 0.0252(6) 0.0129(4) 0.0281(7) -0.0006(4) -0.0014(5) 0.0011(5)
C8 0.0243(6) 0.0229(6) 0.0343(8) 0.0013(5) -0.0045(6) 0.0002(5)
C9 0.0321(7) 0.0245(6) 0.0305(8) 0.0025(5) -0.0080(6) 0.0016(6)
C10 0.0386(8) 0.0171(5) 0.0243(7) 0.0013(5) -0.0065(6) -0.0043(6)
C11 0.0363(8) 0.0248(6) 0.0296(8) 0.0058(6) -0.0091(7) -0.0112(6)
C12 0.0311(7) 0.0211(6) 0.0290(8) 0.0046(5) -0.0080(6) -0.0064(5)
O13 0.0493(8) 0.0285(5) 0.0276(6) 0.0078(4) -0.0099(6) -0.0135(6)
C14 0.0374(8) 0.0303(7) 0.0285(8) 0.0042(6) -0.0012(7) 0.0077(7)
O15 0.0588(9) 0.0197(5) 0.0355(7) -0.0075(4) -0.0027(7) 0.0090(6)
C16 0.0567(12) 0.0244(6) 0.0278(8) -0.0062(6) -0.0105(8) 0.0009(8)
C17 0.0325(8) 0.0396(8) 0.0244(8) 0.0001(6) -0.0033(6) -0.0053(7)
C18 0.0265(6) 0.0313(7) 0.0257(7) 0.0010(6) -0.0029(6) 0.0034(6)
C19 0.0217(6) 0.0204(5) 0.0237(7) -0.0004(5) 0.0006(5) 0.0007(5)
C20 0.0202(5) 0.0162(5) 0.0215(6) -0.0010(4) 0.0001(5) -0.0005(4)
O21 0.0188(5) 0.0400(6) 0.0274(6) -0.0020(5) 0.0014(4) -0.0025(5)
O22 0.0205(4) 0.0189(4) 0.0205(5) -0.0006(3) -0.0001(4) -0.0002(4)
C23 0.0267(6) 0.0208(5) 0.0200(6) -0.0009(5) 0.0000(5) 0.0007(5)
C24 0.0434(9) 0.0281(7) 0.0256(8) -0.0046(5) 0.0009(7) 0.0097(7)
C25 0.0331(8) 0.0377(8) 0.0271(8) -0.0002(6) -0.0078(7) -0.0011(7)
C26 0.0395(9) 0.0288(7) 0.0282(8) 0.0027(6) 0.0081(7) -0.0056(7)
C27 0.0190(5) 0.0129(4) 0.0222(6) -0.0005(4) -0.0011(5) -0.0012(4)
O28 0.0207(4) 0.0187(4) 0.0338(6) -0.0020(4) 0.0057(4) -0.0007(4)
O29 0.0205(4) 0.0121(3) 0.0267(5) -0.0018(3) 0.0016(4) -0.0001(3)
C30 0.0256(6) 0.0129(4) 0.0244(7) -0.0010(4) -0.0009(5) -0.0016(4)
C31 0.0270(6) 0.0235(6) 0.0262(7) -0.0019(5) -0.0064(6) -0.0034(5)
C32 0.0359(8) 0.0161(5) 0.0407(9) -0.0064(5) 0.0032(7) 0.0025(6)
C33 0.0373(8) 0.0188(5) 0.0257(7) 0.0049(5) -0.0016(6) -0.0040(6)

loop_
_atom_type_symbol
_atom_type_scat_dispersion_real
_atom_type_scat_dispersion_imag
_atom_type_scat_Cromer_Mann_a1
_atom_type_scat_Cromer_Mann_b1
_atom_type_scat_Cromer_Mann_a2
_atom_type_scat_Cromer_Mann_b2
_atom_type_scat_Cromer_Mann_a3
_atom_type_scat_Cromer_Mann_b3
_atom_type_scat_Cromer_Mann_a4
_atom_type_scat_Cromer_Mann_b4
_atom_type_scat_Cromer_Mann_c
_atom_type_scat_source
C 0.0020 0.0020 2.3100 20.8439 1.0200 10.2075 1.5886 0.5687 0.8650 51.6512 0.2156 'International Tables Vol C 4.2.6.8 and 6.1.1.4'
H 0.0000 0.0000 0.4930 10.5109 0.3229 26.1257 0.1402 3.1424 0.0408 57.7998 0.0030 'International Tables Vol C 4.2.6.8 and 6.1.1.4'
O 0.0070 0.0060 3.0485 13.2771 2.2868 5.7011 1.5463 0.3239 0.8670 32.9089 0.2508 'International Tables Vol C 4.2.6.8 and 6.1.1.4'
N 0.0040 0.0030 12.2126 0.0057 3.1322 9.8933 2.0125 28.9975 1.1663 0.5826 -11.5290 'International Tables Vol C 4.2.6.8 and 6.1.1.4'

loop_
_geom_angle_atom_site_label_1
_geom_angle_atom_site_label_2
_geom_angle_atom_site_label_3
_geom_angle
_geom_angle_publ_flag
C2 N1 C5 113.87(12) yes
C2 N1 C6 121.16(12) yes
C5 N1 C6 123.69(12) yes
N1 C2 C3 107.48(12) yes
N1 C2 O15 124.25(16) yes
C3 C2 O15 128.14(15) yes
C2 C3 C4 104.02(13) yes
C2 C3 C16 120.94(13) yes
C4 C3 C16 109.56(15) yes
C2 C3 H31 106.9 no
C4 C3 H31 107.7 no
C16 C3 H31 107.1 no
C3 C4 C5 103.89(12) yes
C3 C4 C19 108.52(12) yes
C5 C4 C19 120.66(11) yes
C3 C4 H41 107.7 no
C5 C4 H41 106.9 no
C19 C4 H41 108.5 no
C4 C5 N1 102.06(10) yes
C4 C5 C20 112.07(11) yes
N1 C5 C20 110.39(11) yes
C4 C5 C27 110.69(11) yes
N1 C5 C27 110.70(11) yes
C20 C5 C27 110.66(10) yes
N1 C6 C7 113.73(13) yes
N1 C6 H61 109.0 no
C7 C6 H61 109.8 no
N1 C6 H62 107.1 no
C7 C6 H62 108.7 no
H61 C6 H62 108.3 no
C6 C7 C8 119.61(14) yes
C6 C7 C12 122.07(14) yes
C8 C7 C12 118.30(14) yes
C7 C8 C9 121.66(15) yes
C7 C8 H81 118.6 no
C9 C8 H81 119.7 no
C8 C9 C10 119.09(15) yes
C8 C9 H91 120.8 no
C10 C9 H91 120.1 no
C9 C10 C11 120.02(15) yes
C9 C10 O13 124.33(15) yes
C11 C10 O13 115.65(15) yes
C10 C11 C12 120.00(16) yes
C10 C11 H111 119.7 no
C12 C11 H111 120.3 no
C7 C12 C11 120.92(15) yes
C7 C12 H121 119.4 no
C11 C12 H121 119.7 no
C10 O13 C14 117.52(15) yes
O13 C14 H141 106.3 no
O13 C14 H143 109.5 no
H141 C14 H143 110.7 no
O13 C14 H142 108.5 no
H141 C14 H142 110.5 no
H143 C14 H142 111.3 no
C3 C16 C17 109.12(13) yes
C3 C16 H162 111.9 no
C17 C16 H162 110.4 no
C3 C16 H161 109.5 no
C17 C16 H161 109.4 no
H162 C16 H161 106.5 no
C16 C17 C18 123.66(16) yes
C16 C17 H171 117.6 no
C18 C17 H171 118.7 no
C17 C18 C19 124.08(15) yes
C17 C18 H181 117.3 no
C19 C18 H181 118.6 no
C4 C19 C18 108.41(12) yes
C4 C19 H192 110.9 no
C18 C19 H192 110.9 no
C4 C19 H191 110.7 no
C18 C19 H191 108.1 no
H192 C19 H191 107.8 no
C5 C20 O21 123.66(14) yes
C5 C20 O22 110.09(11) yes
O21 C20 O22 126.24(14) yes
C20 O22 C23 121.35(12) yes
O22 C23 C24 108.93(12) yes
O22 C23 C25 101.99(12) yes
C24 C23 C25 111.00(14) yes
O22 C23 C26 110.86(12) yes
C24 C23 C26 112.62(14) yes
C25 C23 C26 110.94(14) yes
C23 C24 H241 109.7 no
C23 C24 H243 109.8 no
H241 C24 H243 109.6 no
C23 C24 H242 110.5 no
H241 C24 H242 108.2 no
H243 C24 H242 108.9 no
C23 C25 H252 110.4 no
C23 C25 H251 109.1 no
H252 C25 H251 110.4 no
C23 C25 H253 109.2 no
H252 C25 H253 110.0 no
H251 C25 H253 107.8 no
C23 C26 H262 108.6 no
C23 C26 H263 109.4 no
H262 C26 H263 111.4 no
C23 C26 H261 109.7 no
H262 C26 H261 108.6 no
H263 C26 H261 109.1 no
C5 C27 O28 122.59(11) yes
C5 C27 O29 109.95(11) yes
O28 C27 O29 127.34(12) yes
C27 O29 C30 120.47(11) yes
O29 C30 C31 109.32(11) yes
O29 C30 C32 102.57(12) yes
C31 C30 C32 110.87(13) yes
O29 C30 C33 110.34(11) yes
C31 C30 C33 112.56(13) yes
C32 C30 C33 110.73(13) yes
C30 C31 H313 108.4 no
C30 C31 H311 109.8 no
H313 C31 H311 109.8 no
C30 C31 H312 110.1 no
H313 C31 H312 109.5 no
H311 C31 H312 109.1 no
C30 C32 H321 108.7 no
C30 C32 H323 111.0 no
H321 C32 H323 109.4 no
C30 C32 H322 109.2 no
H321 C32 H322 109.4 no
H323 C32 H322 109.0 no
C30 C33 H332 109.3 no
C30 C33 H331 109.6 no
H332 C33 H331 108.4 no
C30 C33 H333 111.2 no
H332 C33 H333 109.7 no
H331 C33 H333 108.5 no

loop_
_geom_bond_atom_site_label_1
_geom_bond_atom_site_label_2
_geom_bond_distance
_geom_bond_publ_flag
N1 C2 1.369(2) yes
N1 C5 1.4646(16) yes
N1 C6 1.452(2) yes
C2 C3 1.502(2) yes
C2 O15 1.2213(18) yes
C3 C4 1.523(2) yes
C3 C16 1.520(3) yes
C3 H31 0.986 no
C4 C5 1.545(2) yes
C4 C19 1.5194(19) yes
C4 H41 0.972 no
C5 C20 1.5434(19) yes
C5 C27 1.5348(18) yes
C6 C7 1.514(2) yes
C6 H61 0.964 no
C6 H62 0.974 no
C7 C8 1.389(2) yes
C7 C12 1.391(2) yes
C8 C9 1.392(2) yes
C8 H81 0.936 no
C9 C10 1.392(2) yes
C9 H91 0.947 no
C10 C11 1.388(2) yes
C10 O13 1.3677(19) yes
C11 C12 1.389(2) yes
C11 H111 0.949 no
C12 H121 0.954 no
O13 C14 1.424(2) yes
C14 H141 0.981 no
C14 H143 0.971 no
C14 H142 0.985 no
C16 C17 1.487(3) yes
C16 H162 0.959 no
C16 H161 1.000 no
C17 C18 1.342(2) yes
C17 H171 0.974 no
C18 C19 1.515(2) yes
C18 H181 0.961 no
C19 H192 0.989 no
C19 H191 0.981 no
C20 O21 1.2053(17) yes
C20 O22 1.3302(17) yes
O22 C23 1.4843(18) yes
C23 C24 1.522(2) yes
C23 C25 1.521(2) yes
C23 C26 1.515(2) yes
C24 H241 0.963 no
C24 H243 0.964 no
C24 H242 0.955 no
C25 H252 0.976 no
C25 H251 0.951 no
C25 H253 0.952 no
C26 H262 0.970 no
C26 H263 0.964 no
C26 H261 0.967 no
C27 O28 1.1995(17) yes
C27 O29 1.3337(15) yes
O29 C30 1.4883(16) yes
C30 C31 1.518(2) yes
C30 C32 1.520(2) yes
C30 C33 1.518(2) yes
C31 H313 0.967 no
C31 H311 0.965 no
C31 H312 0.970 no
C32 H321 0.971 no
C32 H323 0.975 no
C32 H322 0.970 no
C33 H332 0.976 no
C33 H331 0.939 no
C33 H333 0.949 no

loop_
_geom_hbond_atom_site_label_D
_geom_hbond_atom_site_label_H
_geom_hbond_atom_site_label_A
_geom_hbond_site_symmetry_A
_geom_hbond_angle_DHA
_geom_hbond_distance_DH
_geom_hbond_distance_HA
_geom_hbond_distance_DA
_geom_hbond_publ_flag
C14 H142 O13 3_556 153.33 0.985 2.319 3.229(2) yes
